data_7217515
loop_
_publ_author_name
'Chen, Sheng-Chun'
'Tian, Feng'
'Huang, Kun-Lin'
'Li, Cheng-Peng'
'Zhong, Jing'
'He, Ming-Yang'
'Zhang, Zhi-Hui'
'Wang, Hong-Ning'
'Du, Miao'
'Chen, Qun'

_publ_section_title
;
 Solvent-mediated assembly of chiral/achiral hydrophilic
 Ca(ii)-tetrafluoroterephthalate coordination frameworks: 3D chiral water
 aggregation, structural transformation and selective CO2adsorption
;
_journal_issue 33
_journal_name_full CrystEngComm
_journal_page_first 7673
_journal_paper_doi 10.1039/C4CE01019A
_journal_volume 16
_journal_year 2014
_chemical_formula_sum 'C10 H8 Ca F4 O6'
_chemical_formula_weight 340.24
_chemical_name_systematic
; 
 ? 
;
_space_group_IT_number 15
_symmetry_cell_setting monoclinic
_symmetry_space_group_name_Hall '-C 2yc'
_symmetry_space_group_name_H-M 'C 1 2/c 1'
_atom_sites_solution_hydrogens geom
_atom_sites_solution_primary direct
_atom_sites_solution_secondary difmap
_audit_creation_method SHELXL-97
_cell_angle_alpha 90.00
_cell_angle_beta 102.33(4)
_cell_angle_gamma 90.00
_cell_formula_units_Z 4
_cell_length_a 10.95(2)
_cell_length_b 17.70(3)
_cell_length_c 7.843(15)
_cell_measurement_reflns_used 1558
_cell_measurement_temperature 296(2)
_cell_measurement_theta_max 26.26
_cell_measurement_theta_min 2.22
_cell_volume 1485(5)
_computing_cell_refinement 'Bruker SMART'
_computing_data_collection 'Bruker SMART'
_computing_data_reduction 'Bruker SAINT'
_computing_molecular_graphics 'Bruker SHELXTL'
_computing_publication_material 'Bruker SHELXTL'
_computing_structure_refinement 'SHELXL-97 (Sheldrick, 1997)'
_computing_structure_solution 'SHELXS-97 (Sheldrick, 1990)'
_diffrn_ambient_temperature 296(2)
_diffrn_measured_fraction_theta_full 0.946
_diffrn_measured_fraction_theta_max 0.946
_diffrn_measurement_device_type 'CCD area detector'
_diffrn_measurement_method 'phi and omega scans'
_diffrn_radiation_monochromator graphite
_diffrn_radiation_source 'fine-focus sealed tube'
_diffrn_radiation_type MoK\a
_diffrn_radiation_wavelength 0.71073
_diffrn_reflns_av_R_equivalents 0.0358
_diffrn_reflns_av_sigmaI/netI 0.0440
_diffrn_reflns_limit_h_max 12
_diffrn_reflns_limit_h_min -13
_diffrn_reflns_limit_k_max 12
_diffrn_reflns_limit_k_min -20
_diffrn_reflns_limit_l_max 9
_diffrn_reflns_limit_l_min -9
_diffrn_reflns_number 3514
_diffrn_reflns_theta_full 25.00
_diffrn_reflns_theta_max 25.00
_diffrn_reflns_theta_min 2.22
_exptl_absorpt_coefficient_mu 0.488
_exptl_absorpt_correction_T_max 0.8919
_exptl_absorpt_correction_T_min 0.8837
_exptl_absorpt_correction_type multi-scan
_exptl_absorpt_process_details SADABS
_exptl_crystal_colour Colourless
_exptl_crystal_density_diffrn 1.522
_exptl_crystal_density_method 'not measured'
_exptl_crystal_description Block
_exptl_crystal_F_000 688
_exptl_crystal_size_max 0.26
_exptl_crystal_size_mid 0.26
_exptl_crystal_size_min 0.24
_refine_diff_density_max 0.514
_refine_diff_density_min -0.517
_refine_diff_density_rms 0.126
_refine_ls_extinction_method none
_refine_ls_goodness_of_fit_ref 1.035
_refine_ls_hydrogen_treatment constr
_refine_ls_matrix_type full
_refine_ls_number_parameters 97
_refine_ls_number_reflns 1248
_refine_ls_number_restraints 0
_refine_ls_restrained_S_all 1.035
_refine_ls_R_factor_all 0.0796
_refine_ls_R_factor_gt 0.0639
_refine_ls_shift/su_max 0.000
_refine_ls_shift/su_mean 0.000
_refine_ls_structure_factor_coef Fsqd
_refine_ls_weighting_details 'calc w=1/[\s^2^(Fo^2^)+(0.1674P)^2^+0.0000P] where P=(Fo^2^+2Fc^2^)/3'
_refine_ls_weighting_scheme calc
_refine_ls_wR_factor_gt 0.1978
_refine_ls_wR_factor_ref 0.2168
_reflns_number_gt 945
_reflns_number_total 1248
_reflns_threshold_expression >2sigma(I)
_cod_duplicate_entry 7216863
_cod_data_source_file c4ce01019a2.cif
_cod_data_source_block 2
_cod_depositor_comments
;
The following automatic conversions were performed:

'_symmetry_cell_setting' value 'Monoclinic' changed to 'monoclinic'
according to
/usr/data/users/saulius/crontab/automatic-downloads/current/RSC/lib/dictionaries/cif_core.dic
dictionary named 'cif_core.dic' version 2.4.2 from
2011-04-26.

'_exptl_absorpt_correction_type' value 'Multi-scan'
changed to 'multi-scan' according to
/usr/data/users/saulius/crontab/automatic-downloads/current/RSC/lib/dictionaries/cif_core.dic
dictionary named 'cif_core.dic' version 2.4.2 from 2011-04-26.

Automatic conversion script
Id: cif_fix_values 2281 2013-09-26 08:29:07Z andrius 
;
_cod_original_sg_symbol_H-M 'C 2/c'
_cod_database_code 7217515

loop_
_symmetry_equiv_pos_as_xyz
'x, y, z'
'-x, y, -z+1/2'
'x+1/2, y+1/2, z'
'-x+1/2, y+1/2, -z+1/2'
'-x, -y, -z'
'x, -y, z-1/2'
'-x+1/2, -y+1/2, -z'
'x+1/2, -y+1/2, z-1/2'

loop_
_atom_site_label
_atom_site_type_symbol
_atom_site_fract_x
_atom_site_fract_y
_atom_site_fract_z
_atom_site_U_iso_or_equiv
_atom_site_adp_type
_atom_site_occupancy
_atom_site_symmetry_multiplicity
_atom_site_calc_flag
_atom_site_refinement_flags
Ca1 Ca 0.5000 0.53217(6) 0.2500 0.0240(5) Uani 1 2 d S
C1 C 0.3590(3) 0.4000(2) 0.0925(5) 0.0264(9) Uani 1 1 d .
C2 C 0.3026(3) 0.3232(2) 0.0441(5) 0.0281(9) Uani 1 1 d .
C3 C 0.1788(4) 0.3077(3) 0.0379(8) 0.0490(13) Uani 1 1 d .
C4 C 0.1274(4) 0.2376(3) -0.0060(7) 0.0492(14) Uani 1 1 d .
C5 C 0.2057(6) 0.6039(6) 0.0819(11) 0.124(4) Uani 1 1 d .
H5A H 0.1591 0.5723 -0.0086 0.186 Uiso 1 1 calc R
H5B H 0.1765 0.6550 0.0642 0.186 Uiso 1 1 calc R
H5C H 0.1945 0.5864 0.1933 0.186 Uiso 1 1 calc R
F1 F 0.1048(3) 0.36471(19) 0.0712(8) 0.118(2) Uani 1 1 d .
F2 F 0.0047(3) 0.22824(19) -0.0119(8) 0.1108(19) Uani 1 1 d .
O1 O 0.3537(3) 0.42601(16) 0.2372(4) 0.0379(8) Uani 1 1 d .
O2 O 0.4116(3) 0.43239(15) -0.0156(4) 0.0347(8) Uani 1 1 d .
O3 O 0.3317(3) 0.6010(2) 0.0773(4) 0.0461(9) Uani 1 1 d .
H3 H 0.3442 0.6025 -0.0221 0.069 Uiso 1 1 d R

loop_
_atom_site_aniso_label
_atom_site_aniso_U_11
_atom_site_aniso_U_22
_atom_site_aniso_U_33
_atom_site_aniso_U_23
_atom_site_aniso_U_13
_atom_site_aniso_U_12
Ca1 0.0245(7) 0.0203(7) 0.0274(7) 0.000 0.0056(4) 0.000
C1 0.0233(18) 0.025(2) 0.029(2) -0.0006(16) 0.0022(15) -0.0030(14)
C2 0.030(2) 0.025(2) 0.028(2) -0.0018(16) 0.0041(15) -0.0065(15)
C3 0.033(2) 0.032(3) 0.086(4) -0.021(2) 0.023(2) -0.0050(19)
C4 0.020(2) 0.041(3) 0.090(4) -0.021(2) 0.018(2) -0.0091(18)
C5 0.049(4) 0.253(12) 0.067(5) -0.001(6) 0.005(3) 0.044(6)
F1 0.045(2) 0.051(2) 0.268(6) -0.066(3) 0.056(3) -0.0105(15)
F2 0.0330(17) 0.053(2) 0.254(6) -0.052(3) 0.048(2) -0.0188(15)
O1 0.0437(17) 0.0365(17) 0.0344(18) -0.0078(13) 0.0106(13) -0.0103(13)
O2 0.0381(16) 0.0337(17) 0.0331(17) 0.0041(12) 0.0092(12) -0.0083(12)
O3 0.0402(18) 0.060(2) 0.0387(19) 0.0092(15) 0.0091(13) 0.0218(15)

loop_
_atom_type_symbol
_atom_type_description
_atom_type_scat_dispersion_real
_atom_type_scat_dispersion_imag
_atom_type_scat_source
C C 0.0033 0.0016 'International Tables Vol C Tables 4.2.6.8 and 6.1.1.4'
H H 0.0000 0.0000 'International Tables Vol C Tables 4.2.6.8 and 6.1.1.4'
Ca Ca 0.2262 0.3064 'International Tables Vol C Tables 4.2.6.8 and 6.1.1.4'
F F 0.0171 0.0103 'International Tables Vol C Tables 4.2.6.8 and 6.1.1.4'
O O 0.0106 0.0060 'International Tables Vol C Tables 4.2.6.8 and 6.1.1.4'

loop_
_geom_angle_atom_site_label_1
_geom_angle_atom_site_label_2
_geom_angle_atom_site_label_3
_geom_angle
_geom_angle_site_symmetry_1
_geom_angle_site_symmetry_3
O3 Ca1 O1 87.09(17) . .
O3 Ca1 O2 78.02(15) . .
O1 Ca1 O2 49.89(11) . .
O1 C1 O2 124.4(4) . .
O1 C1 C2 118.0(3) . .
O2 C1 C2 117.6(3) . .
C3 C2 C4 115.0(4) . 7
C3 C2 C1 122.5(4) . .
C4 C2 C1 122.5(4) 7 .
F1 C3 C2 118.1(4) . .
F1 C3 C4 119.4(4) . .
C2 C3 C4 122.5(4) . .
F2 C4 C3 118.2(4) . .
F2 C4 C2 119.4(4) . 7
C3 C4 C2 122.5(4) . 7
O3 C5 H5A 109.5 . .
O3 C5 H5B 109.5 . .
H5A C5 H5B 109.5 . .
O3 C5 H5C 109.5 . .
H5A C5 H5C 109.5 . .
H5B C5 H5C 109.5 . .
C1 O1 Ca1 99.5(2) . .
C1 O2 Ca1 85.5(3) . .
C5 O3 Ca1 131.1(4) . .
C5 O3 H3 113.1 . .
Ca1 O3 H3 107.0 . .

loop_
_geom_bond_atom_site_label_1
_geom_bond_atom_site_label_2
_geom_bond_distance
_geom_bond_site_symmetry_2
Ca1 O3 2.377(4) .
Ca1 O1 2.457(4) .
Ca1 O2 2.745(4) .
C1 O1 1.238(5) .
C1 O2 1.260(5) .
C1 C2 1.506(5) .
C2 C3 1.374(6) .
C2 C4 1.390(6) 7
C3 F1 1.355(6) .
C3 C4 1.376(6) .
C4 F2 1.345(5) .
C4 C2 1.390(6) 7
C5 O3 1.388(7) .
C5 H5A 0.9600 .
C5 H5B 0.9600 .
C5 H5C 0.9600 .
O3 H3 0.8200 .

loop_
_geom_torsion_atom_site_label_1
_geom_torsion_atom_site_label_2
_geom_torsion_atom_site_label_3
_geom_torsion_atom_site_label_4
_geom_torsion
_geom_torsion_site_symmetry_1
_geom_torsion_site_symmetry_4
O1 C1 C2 C3 58.9(6) . .
O2 C1 C2 C3 -123.0(5) . .
O1 C1 C2 C4 -119.7(5) . 7
O2 C1 C2 C4 58.3(6) . 7
C4 C2 C3 F1 -179.0(5) 7 .
C1 C2 C3 F1 2.2(8) . .
C4 C2 C3 C4 -1.2(9) 7 .
C1 C2 C3 C4 -179.9(5) . .
F1 C3 C4 F2 -0.9(9) . .
C2 C3 C4 F2 -178.7(6) . .
F1 C3 C4 C2 179.1(5) . 7
C2 C3 C4 C2 1.2(9) . 7
O2 C1 O1 Ca1 -10.1(4) . .
C2 C1 O1 Ca1 167.7(3) . .
O3 Ca1 O1 C1 81.8(3) . .
O2 Ca1 O1 C1 5.0(2) . .
O1 C1 O2 Ca1 9.0(4) . .
C2 C1 O2 Ca1 -168.9(3) . .
O3 Ca1 O2 C1 -101.2(3) . .
O1 Ca1 O2 C1 -4.9(2) . .
O1 Ca1 O3 C5 39.6(6) . .
O2 Ca1 O3 C5 89.1(6) . .
